data_4317489
loop_
_publ_author_name
'Asako Kamiyama'
'Tomoko Noguchi'
'Takashi Kajiwara'
'Tasuku Ito'

_publ_section_title
;
 Syntheses, Structures, and Properties of Trinuclear Complexes
 [M(bpca)2{M'(hfac)2}2], Constructed with the Complexed Bridging Ligand
 [M(bpca)2] [M, M' = Ni(II), Mn(II); Cu(II), Mn(II); Fe(II), Mn(II);
 Ni(II), Fe(II); and Fe(II), Fe(II); Hbpca = Bis(2-pyridylcarbonyl)amine,
 Hhfac = Hexafluoroacetylacetone]
;
_journal_name_full 'Inorganic Chemistry'
_journal_page_first 507
_journal_page_last 512
_journal_paper_doi 10.1021/ic010731f
_journal_volume 41
_journal_year 2002
_chemical_formula_sum 'C44 H20 F24 Fe3 N6 O12'
_chemical_formula_weight 1448.21
_chemical_name_systematic
;
 ?
;
_space_group_IT_number 76
_symmetry_cell_setting tetragonal
_symmetry_space_group_name_Hall 'P 4w'
_symmetry_space_group_name_H-M 'P 41'
_atom_sites_solution_hydrogens geom
_atom_sites_solution_primary direct
_atom_sites_solution_secondary difmap
_audit_creation_method SHELXL-97
_cell_angle_alpha 90.00
_cell_angle_beta 90.00
_cell_angle_gamma 90.00
_cell_formula_units_Z 4
_cell_length_a 16.5136(7)
_cell_length_b 16.5136(7)
_cell_length_c 18.5718(11)
_cell_measurement_reflns_used 5575
_cell_measurement_temperature 183(2)
_cell_measurement_theta_max 27.57
_cell_measurement_theta_min 1.23
_cell_volume 5064.5(4)
_computing_cell_refinement 'SMART & SAINT(Bruker, 1998)'
_computing_data_collection 'SMART(Bruker, 1998)'
_computing_data_reduction 'SAINT(Bruker, 1998)'
_computing_molecular_graphics 'teXsan(MSC, Rigaku, 1998)'
_computing_publication_material 'SMART(Bruker, 1998)'
_computing_structure_refinement 'SHELXL-93 (Sheldrick, 1993)'
_computing_structure_solution 'DIRDIF94 (Beurskens et al., 1994)'
_diffrn_ambient_temperature 183(2)
_diffrn_measured_fraction_theta_full 0.987
_diffrn_measured_fraction_theta_max 0.987
_diffrn_measurement_device_type 'CCD area detector'
_diffrn_measurement_method 'omega scan'
_diffrn_radiation_monochromator graphite
_diffrn_radiation_source 'fine-focus sealed tube'
_diffrn_radiation_type MoK\a
_diffrn_radiation_wavelength 0.71073
_diffrn_reflns_av_R_equivalents 0.0335
_diffrn_reflns_av_sigmaI/netI 0.0370
_diffrn_reflns_limit_h_max 20
_diffrn_reflns_limit_h_min -21
_diffrn_reflns_limit_k_max 21
_diffrn_reflns_limit_k_min -20
_diffrn_reflns_limit_l_max 18
_diffrn_reflns_limit_l_min -24
_diffrn_reflns_number 37942
_diffrn_reflns_theta_full 27.57
_diffrn_reflns_theta_max 27.57
_diffrn_reflns_theta_min 1.23
_exptl_absorpt_coefficient_mu 1.006
_exptl_absorpt_correction_T_max 0.862075
_exptl_absorpt_correction_T_min 0.757510
_exptl_absorpt_correction_type multi-scan
_exptl_absorpt_process_details '(SADABS; Sheldrick, 1996)'
_exptl_crystal_colour black
_exptl_crystal_density_diffrn 1.899
_exptl_crystal_density_method 'not measured'
_exptl_crystal_description prism
_exptl_crystal_F_000 2864
_exptl_crystal_size_max 0.2
_exptl_crystal_size_mid 0.2
_exptl_crystal_size_min 0.1
_refine_diff_density_max 0.684
_refine_diff_density_min -0.564
_refine_diff_density_rms 0.065
_refine_ls_abs_structure_details 'Flack H D (1983), Acta Cryst. A39, 876-881'
_refine_ls_abs_structure_Flack 0.63(2)
_refine_ls_extinction_method none
_refine_ls_goodness_of_fit_ref 1.042
_refine_ls_hydrogen_treatment constr
_refine_ls_matrix_type full
_refine_ls_number_parameters 802
_refine_ls_number_reflns 10721
_refine_ls_number_restraints 1
_refine_ls_restrained_S_all 1.041
_refine_ls_R_factor_all 0.0609
_refine_ls_R_factor_gt 0.0415
_refine_ls_shift/su_max 0.450
_refine_ls_shift/su_mean 0.041
_refine_ls_structure_factor_coef Fsqd
_refine_ls_weighting_details 'calc w=1/[\s^2^(Fo^2^)+(0.0568P)^2^+1.2219P] where P=(Fo^2^+2Fc^2^)/3'
_refine_ls_weighting_scheme calc
_refine_ls_wR_factor_gt 0.1020
_refine_ls_wR_factor_ref 0.1119
_reflns_number_gt 8252
_reflns_number_total 10721
_reflns_threshold_expression >2sigma(I)
_cod_data_source_file ic010731f_5.cif
_cod_data_source_block FeFe2
_cod_depositor_comments
;
The following automatic conversions were performed:

'_symmetry_cell_setting' value 'Tetragonal' changed to 'tetragonal'
according to the built-in table from CIF Core dictionary named
'cif_core.dic' version 2.4.1 from 2010-06-29.

Automatic conversion script
Id: cif_fix_values 1646 2011-03-28 12:23:43Z adriana 
;
_cod_database_code 4317489

loop_
_symmetry_equiv_pos_as_xyz
'x, y, z'
'-x, -y, z+1/2'
'-y, x, z+1/4'
'y, -x, z+3/4'

loop_
_atom_site_label
_atom_site_type_symbol
_atom_site_fract_x
_atom_site_fract_y
_atom_site_fract_z
_atom_site_U_iso_or_equiv
_atom_site_adp_type
_atom_site_occupancy
_atom_site_symmetry_multiplicity
_atom_site_calc_flag
_atom_site_refinement_flags
_atom_site_disorder_assembly
_atom_site_disorder_group
Fe1 Fe 0.25914(4) 0.23952(4) 0.29087(4) 0.02738(19) Uani 1 1 d . . .
Fe2 Fe 0.25000(3) 0.24501(3) 0.00287(8) 0.01792(10) Uani 1 1 d . . .
Fe3 Fe 0.24172(4) 0.25172(3) -0.28446(5) 0.0293(2) Uani 1 1 d . . .
F1 F 0.0156(3) 0.1064(4) 0.2440(4) 0.154(3) Uani 1 1 d . . .
F2 F 0.0179(2) 0.0269(2) 0.3351(3) 0.0751(14) Uani 1 1 d . . .
F3 F -0.0170(2) 0.1497(2) 0.3382(4) 0.0891(17) Uani 1 1 d . . .
F4 F 0.2448(2) 0.00071(17) 0.4873(2) 0.0485(9) Uani 1 1 d . . .
F5 F 0.2541(2) 0.1228(2) 0.5282(2) 0.0412(9) Uani 1 1 d . . .
F6 F 0.35505(19) 0.06800(19) 0.4718(2) 0.0402(8) Uani 1 1 d . . .
F7 F 0.1597(2) 0.42646(19) 0.4578(2) 0.0443(9) Uani 1 1 d . . .
F8 F 0.2528(2) 0.3713(2) 0.5230(2) 0.0452(9) Uani 1 1 d . . .
F9 F 0.2715(2) 0.48963(18) 0.4762(2) 0.0526(9) Uani 1 1 d . . .
F10 F 0.5328(2) 0.3547(3) 0.3295(5) 0.117(3) Uani 1 1 d . . .
F11 F 0.4852(3) 0.4700(2) 0.3111(4) 0.109(2) Uani 1 1 d . . .
F12 F 0.4969(3) 0.3726(3) 0.2327(4) 0.144(3) Uani 1 1 d . . .
F13 F 0.0849(3) 0.4793(3) -0.2358(3) 0.116(2) Uani 1 1 d . . .
F14 F 0.02340(18) 0.4870(2) -0.3351(2) 0.0535(10) Uani 1 1 d . . .
F15 F 0.1442(2) 0.5232(2) -0.3348(5) 0.148(3) Uani 1 1 d . . .
F16 F 0.00684(18) 0.2586(2) -0.4853(2) 0.0437(8) Uani 1 1 d . . .
F17 F 0.07277(19) 0.14853(19) -0.4644(2) 0.0386(8) Uani 1 1 d . . .
F18 F 0.1281(2) 0.24489(19) -0.5235(2) 0.0396(9) Uani 1 1 d . . .
F19 F 0.3785(2) 0.2480(2) -0.5153(2) 0.0407(9) Uani 1 1 d . . .
F20 F 0.42974(19) 0.34355(19) -0.4544(3) 0.0444(9) Uani 1 1 d . . .
F21 F 0.49455(18) 0.2310(2) -0.4664(2) 0.0512(9) Uani 1 1 d . . .
F22 F 0.3567(3) -0.0212(3) -0.3200(5) 0.142(3) Uani 1 1 d . . .
F23 F 0.3878(5) 0.0224(3) -0.2190(3) 0.199(4) Uani 1 1 d . . .
F24 F 0.4681(2) 0.0223(2) -0.2954(4) 0.135(3) Uani 1 1 d . . .
O1 O 0.2995(2) 0.1648(2) 0.2039(2) 0.0301(9) Uani 1 1 d . . .
O2 O 0.2151(2) 0.3176(2) 0.2085(2) 0.0325(9) Uani 1 1 d . . .
O3 O 0.1659(2) 0.2119(2) -0.1991(2) 0.0304(9) Uani 1 1 d . . .
O4 O 0.3184(2) 0.2951(2) -0.2006(2) 0.0303(8) Uani 1 1 d . . .
O5 O 0.1497(2) 0.1788(2) 0.2843(3) 0.0352(9) Uani 1 1 d . . .
O6 O 0.2888(2) 0.1567(2) 0.3698(2) 0.0310(9) Uani 1 1 d . . .
O7 O 0.2316(2) 0.3224(2) 0.3700(2) 0.0327(9) Uani 1 1 d . . .
O8 O 0.3679(2) 0.3024(2) 0.2809(3) 0.0372(9) Uani 1 1 d . . .
O9 O 0.1806(2) 0.3611(2) -0.2816(3) 0.0352(9) Uani 1 1 d . . .
O10 O 0.1620(2) 0.2193(2) -0.3646(2) 0.0299(9) Uani 1 1 d . . .
O11 O 0.3270(2) 0.2781(2) -0.3622(2) 0.0297(8) Uani 1 1 d . . .
O12 O 0.3028(2) 0.1427(2) -0.2711(2) 0.0353(10) Uani 1 1 d . . .
N1 N 0.2914(2) 0.1334(2) 0.0150(2) 0.0190(9) Uani 1 1 d . . .
N2 N 0.25351(18) 0.2424(2) 0.1069(3) 0.0227(13) Uani 1 1 d . . .
N3 N 0.2091(2) 0.3561(2) 0.0207(3) 0.0202(10) Uani 1 1 d . . .
N4 N 0.1391(2) 0.2042(2) -0.0095(3) 0.0219(10) Uani 1 1 d . . .
N5 N 0.24703(16) 0.24813(16) -0.1007(4) 0.0198(13) Uani 1 1 d . . .
N6 N 0.3600(2) 0.2859(2) -0.0132(3) 0.0205(10) Uani 1 1 d . . .
C1 C 0.3042(3) 0.0774(3) -0.0359(4) 0.0272(12) Uani 1 1 d . . .
H1A H 0.2956 0.0914 -0.0838 0.033 Uiso 1 1 calc R . .
C2 C 0.3298(3) -0.0003(3) -0.0202(3) 0.0291(12) Uani 1 1 d . . .
H2A H 0.3371 -0.0380 -0.0569 0.035 Uiso 1 1 calc R . .
C3 C 0.3449(3) -0.0220(3) 0.0526(4) 0.0294(12) Uani 1 1 d . . .
H3A H 0.3612 -0.0741 0.0649 0.035 Uiso 1 1 calc R . .
C4 C 0.3347(3) 0.0364(3) 0.1041(4) 0.0293(12) Uani 1 1 d . . .
H4A H 0.3469 0.0254 0.1520 0.035 Uiso 1 1 calc R . .
C5 C 0.3061(3) 0.1122(3) 0.0843(3) 0.0233(12) Uani 1 1 d . . .
C6 C 0.2860(3) 0.1762(3) 0.1393(3) 0.0228(11) Uani 1 1 d . . .
C7 C 0.2237(3) 0.3082(3) 0.1425(3) 0.0225(12) Uani 1 1 d . . .
C8 C 0.1988(3) 0.3742(3) 0.0913(3) 0.0249(12) Uani 1 1 d . . .
C9 C 0.1707(3) 0.4488(3) 0.1149(3) 0.0297(12) Uani 1 1 d . . .
H9A H 0.1635 0.4584 0.1638 0.036 Uiso 1 1 calc R . .
C10 C 0.1535(3) 0.5086(3) 0.0654(4) 0.0307(13) Uani 1 1 d . . .
H10A H 0.1349 0.5592 0.0800 0.037 Uiso 1 1 calc R . .
C11 C 0.1652(3) 0.4906(3) -0.0081(4) 0.0312(13) Uani 1 1 d . . .
H11A H 0.1556 0.5296 -0.0433 0.037 Uiso 1 1 calc R . .
C12 C 0.1911(3) 0.4139(3) -0.0269(3) 0.0237(11) Uani 1 1 d . . .
H12A H 0.1964 0.4018 -0.0756 0.028 Uiso 1 1 calc R . .
C13 C 0.0834(3) 0.1870(3) 0.0407(4) 0.0266(11) Uani 1 1 d . . .
H13A H 0.0969 0.1930 0.0890 0.032 Uiso 1 1 calc R . .
C14 C 0.0065(3) 0.1605(3) 0.0231(4) 0.0365(14) Uani 1 1 d . . .
H14A H -0.0307 0.1500 0.0595 0.044 Uiso 1 1 calc R . .
C15 C -0.0152(3) 0.1499(3) -0.0462(4) 0.0368(14) Uani 1 1 d . . .
H15A H -0.0669 0.1317 -0.0580 0.044 Uiso 1 1 calc R . .
C16 C 0.0414(3) 0.1668(3) -0.0998(4) 0.0312(13) Uani 1 1 d . . .
H16A H 0.0282 0.1594 -0.1480 0.037 Uiso 1 1 calc R . .
C17 C 0.1174(3) 0.1946(3) -0.0805(3) 0.0225(11) Uani 1 1 d . . .
C18 C 0.1786(3) 0.2188(3) -0.1338(3) 0.0225(11) Uani 1 1 d . . .
C19 C 0.3114(3) 0.2815(3) -0.1355(3) 0.0216(11) Uani 1 1 d . . .
C20 C 0.3768(3) 0.3018(3) -0.0843(3) 0.0199(11) Uani 1 1 d . . .
C21 C 0.4503(3) 0.3308(3) -0.1072(4) 0.0320(13) Uani 1 1 d . . .
H21A H 0.4591 0.3427 -0.1555 0.038 Uiso 1 1 calc R . .
C22 C 0.5111(3) 0.3422(3) -0.0568(4) 0.0376(15) Uani 1 1 d . . .
H22A H 0.5621 0.3603 -0.0708 0.045 Uiso 1 1 calc R . .
C23 C 0.4950(3) 0.3264(3) 0.0135(3) 0.0329(14) Uani 1 1 d . . .
H23A H 0.5352 0.3345 0.0478 0.040 Uiso 1 1 calc R . .
C24 C 0.4201(3) 0.2986(3) 0.0348(4) 0.0256(11) Uani 1 1 d . . .
H24A H 0.4107 0.2884 0.0833 0.031 Uiso 1 1 calc R . .
C25 C 0.1245(3) 0.1248(3) 0.3244(3) 0.0334(13) Uani 1 1 d . . .
C26 C 0.0380(3) 0.0958(4) 0.3102(4) 0.0484(17) Uani 1 1 d . . .
C27 C 0.1623(3) 0.0889(3) 0.3829(3) 0.0312(12) Uani 1 1 d . . .
H27A H 0.1346 0.0508 0.4103 0.037 Uiso 1 1 calc R . .
C28 C 0.2423(3) 0.1098(3) 0.4011(3) 0.0255(11) Uani 1 1 d . . .
C29 C 0.2746(3) 0.0746(3) 0.4723(4) 0.0302(12) Uani 1 1 d . . .
C30 C 0.2750(3) 0.3740(3) 0.3968(3) 0.0292(12) Uani 1 1 d . . .
C31 C 0.2399(3) 0.4157(3) 0.4639(4) 0.0337(13) Uani 1 1 d . . .
C32 C 0.3538(3) 0.3973(3) 0.3755(4) 0.0337(13) Uani 1 1 d . . .
H32A H 0.3811 0.4373 0.4011 0.040 Uiso 1 1 calc R . .
C33 C 0.3910(3) 0.3606(3) 0.3164(4) 0.0357(14) Uani 1 1 d . . .
C34 C 0.4721(4) 0.3982(4) 0.2964(6) 0.064(2) Uani 1 1 d . . .
C35 C 0.1260(3) 0.3852(3) -0.3246(3) 0.0284(12) Uani 1 1 d . . .
C36 C 0.0982(4) 0.4716(4) -0.3073(5) 0.054(2) Uani 1 1 d . . .
C37 C 0.0919(3) 0.3436(3) -0.3817(3) 0.0321(12) Uani 1 1 d . . .
H37A H 0.0521 0.3692 -0.4088 0.039 Uiso 1 1 calc R . .
C38 C 0.1142(3) 0.2661(3) -0.4000(3) 0.0257(11) Uani 1 1 d . . .
C39 C 0.0798(3) 0.2288(3) -0.4683(4) 0.0305(13) Uani 1 1 d . . .
C40 C 0.3788(3) 0.2303(3) -0.3902(4) 0.0296(12) Uani 1 1 d . . .
C41 C 0.4209(3) 0.2640(3) -0.4562(4) 0.0354(14) Uani 1 1 d . . .
C42 C 0.3998(3) 0.1547(3) -0.3659(4) 0.0355(14) Uani 1 1 d . . .
H42A H 0.4421 0.1278 -0.3887 0.043 Uiso 1 1 calc R . .
C43 C 0.3616(3) 0.1170(3) -0.3096(4) 0.0387(15) Uani 1 1 d . . .
C44 C 0.3919(3) 0.0329(3) -0.2861(4) 0.0426(15) Uani 1 1 d . . .

loop_
_atom_site_aniso_label
_atom_site_aniso_U_11
_atom_site_aniso_U_22
_atom_site_aniso_U_33
_atom_site_aniso_U_23
_atom_site_aniso_U_13
_atom_site_aniso_U_12
Fe1 0.0252(3) 0.0382(4) 0.0187(5) 0.0012(3) 0.0018(3) -0.0051(3)
Fe2 0.0190(4) 0.0171(4) 0.0176(2) -0.0012(3) -0.00009(18) 0.0000(3)
Fe3 0.0400(4) 0.0276(4) 0.0203(5) 0.0012(2) -0.0028(3) 0.0084(3)
F1 0.094(4) 0.263(8) 0.104(5) 0.018(5) -0.037(3) -0.114(4)
F2 0.0277(16) 0.0359(18) 0.162(4) 0.008(2) -0.0126(19) -0.0076(12)
F3 0.0292(18) 0.046(2) 0.192(5) -0.015(3) 0.003(2) 0.0119(15)
F4 0.061(2) 0.0356(17) 0.049(2) 0.0084(15) 0.0077(16) -0.0109(14)
F5 0.0466(19) 0.0498(19) 0.027(2) -0.0114(15) 0.0039(15) 0.0073(15)
F6 0.0346(15) 0.0425(17) 0.043(2) 0.0088(15) -0.0015(14) 0.0096(12)
F7 0.0398(17) 0.0422(18) 0.051(2) -0.0056(16) -0.0021(16) 0.0109(13)
F8 0.056(2) 0.051(2) 0.029(2) 0.0088(15) -0.0019(16) 0.0134(16)
F9 0.064(2) 0.0337(17) 0.060(2) -0.0087(16) -0.0056(18) -0.0106(14)
F10 0.0226(18) 0.059(2) 0.268(8) 0.021(3) 0.002(3) 0.0104(16)
F11 0.046(2) 0.0336(19) 0.247(7) -0.006(3) 0.062(3) -0.0071(14)
F12 0.093(3) 0.148(5) 0.191(6) -0.054(4) 0.096(4) -0.057(3)
F13 0.158(4) 0.108(3) 0.082(3) -0.069(3) -0.043(3) 0.092(3)
F14 0.0307(15) 0.0276(14) 0.102(3) -0.0058(15) -0.0059(16) 0.0121(11)
F15 0.037(2) 0.029(2) 0.377(11) 0.000(4) 0.008(4) 0.0015(16)
F16 0.0362(17) 0.0589(19) 0.0362(19) 0.0084(14) -0.0105(14) 0.0042(14)
F17 0.0411(17) 0.0366(15) 0.0381(19) 0.0028(14) 0.0034(14) -0.0098(12)
F18 0.0513(19) 0.0450(18) 0.022(2) -0.0071(15) 0.0077(15) -0.0115(14)
F19 0.0532(19) 0.0453(18) 0.024(2) 0.0027(14) -0.0049(15) -0.0066(15)
F20 0.0413(17) 0.0381(16) 0.054(2) -0.0072(16) 0.0028(17) -0.0124(13)
F21 0.0346(16) 0.0652(19) 0.054(2) -0.0129(18) 0.0071(16) 0.0073(14)
F22 0.073(3) 0.034(2) 0.319(10) 0.000(3) -0.075(4) 0.0057(19)
F23 0.398(10) 0.129(4) 0.068(3) 0.019(3) -0.033(5) 0.183(6)
F24 0.031(2) 0.042(2) 0.331(10) 0.070(4) -0.035(3) 0.0033(14)
O1 0.0298(17) 0.0349(18) 0.026(2) 0.0069(16) 0.0010(15) 0.0066(13)
O2 0.0402(19) 0.0347(18) 0.023(2) -0.0034(16) 0.0038(16) 0.0060(14)
O3 0.0350(18) 0.0354(18) 0.021(2) 0.0008(15) -0.0060(15) -0.0038(13)
O4 0.0353(18) 0.0340(17) 0.022(2) 0.0029(15) 0.0039(16) -0.0068(13)
O5 0.0298(18) 0.0386(19) 0.037(2) 0.0001(18) -0.0059(16) -0.0050(14)
O6 0.0299(18) 0.0368(19) 0.026(2) 0.0055(16) -0.0007(15) -0.0091(15)
O7 0.0335(19) 0.041(2) 0.024(2) -0.0015(16) 0.0026(15) -0.0119(16)
O8 0.0289(18) 0.043(2) 0.040(2) 0.0075(18) 0.0045(16) -0.0055(15)
O9 0.043(2) 0.0241(16) 0.039(2) -0.0050(16) 0.0037(18) 0.0046(14)
O10 0.043(2) 0.0230(15) 0.024(2) -0.0025(13) -0.0018(15) 0.0099(13)
O11 0.041(2) 0.0259(16) 0.022(2) 0.0025(14) -0.0018(15) 0.0095(13)
O12 0.040(2) 0.0257(16) 0.040(2) 0.0054(15) -0.0063(17) 0.0059(14)
N1 0.0168(18) 0.0202(19) 0.020(3) -0.0007(17) 0.0028(16) -0.0006(14)
N2 0.025(2) 0.026(2) 0.017(3) -0.0009(15) 0.0020(13) 0.0016(16)
N3 0.0150(18) 0.022(2) 0.024(3) 0.0019(17) -0.0020(16) -0.0028(14)
N4 0.0198(19) 0.0188(19) 0.027(3) -0.0010(17) 0.0005(18) 0.0035(14)
N5 0.018(2) 0.019(2) 0.022(4) -0.0019(13) 0.0010(13) -0.0002(14)
N6 0.0190(19) 0.0192(18) 0.023(3) -0.0011(16) 0.0007(17) 0.0003(14)
C1 0.025(2) 0.025(2) 0.032(3) -0.004(2) 0.000(2) -0.0005(17)
C2 0.029(2) 0.019(2) 0.040(3) -0.008(2) 0.003(2) -0.0027(17)
C3 0.029(2) 0.014(2) 0.045(3) 0.006(2) 0.008(2) 0.0009(16)
C4 0.029(2) 0.019(2) 0.040(4) 0.005(2) 0.008(2) -0.0017(18)
C5 0.022(2) 0.022(2) 0.026(3) -0.002(2) 0.003(2) -0.0002(17)
C6 0.017(2) 0.025(2) 0.026(3) 0.001(2) -0.002(2) -0.0013(17)
C7 0.014(2) 0.026(2) 0.027(3) 0.003(2) 0.0016(19) -0.0001(16)
C8 0.022(2) 0.026(3) 0.027(3) -0.003(2) 0.001(2) -0.0025(18)
C9 0.034(3) 0.024(2) 0.032(3) -0.008(2) -0.001(2) -0.008(2)
C10 0.026(2) 0.022(2) 0.044(4) -0.005(2) -0.004(2) 0.0021(18)
C11 0.024(2) 0.021(2) 0.049(4) 0.003(2) -0.002(2) -0.0030(18)
C12 0.021(2) 0.021(2) 0.029(3) 0.002(2) 0.005(2) -0.0023(16)
C13 0.025(2) 0.025(2) 0.030(3) 0.008(2) 0.002(2) -0.0008(17)
C14 0.029(3) 0.029(3) 0.052(4) 0.006(2) 0.010(2) -0.0039(19)
C15 0.024(2) 0.027(2) 0.059(4) 0.004(3) -0.006(3) -0.0040(18)
C16 0.036(3) 0.021(2) 0.036(3) 0.000(2) -0.014(2) -0.0055(19)
C17 0.027(2) 0.015(2) 0.026(3) -0.0003(19) -0.008(2) -0.0010(17)
C18 0.026(2) 0.022(2) 0.019(3) 0.0019(19) -0.007(2) 0.0004(17)
C19 0.025(2) 0.022(2) 0.017(3) -0.0022(19) 0.0075(19) 0.0042(18)
C20 0.018(2) 0.015(2) 0.026(3) 0.0010(19) 0.005(2) 0.0012(16)
C21 0.029(3) 0.029(3) 0.038(3) -0.002(2) 0.008(2) -0.0089(19)
C22 0.018(2) 0.037(3) 0.058(4) 0.002(3) 0.002(3) -0.006(2)
C23 0.023(2) 0.033(3) 0.042(4) -0.006(2) -0.009(2) -0.0054(19)
C24 0.024(2) 0.025(2) 0.028(3) -0.004(2) -0.006(2) 0.0018(17)
C25 0.021(2) 0.034(3) 0.046(3) -0.015(2) 0.007(2) -0.0045(19)
C26 0.027(3) 0.042(3) 0.077(5) 0.000(3) -0.015(3) -0.001(2)
C27 0.033(2) 0.031(3) 0.030(3) -0.005(2) 0.007(2) -0.0094(19)
C28 0.022(2) 0.034(3) 0.021(3) -0.010(2) 0.0028(19) -0.0009(17)
C29 0.039(3) 0.028(2) 0.023(3) -0.001(2) 0.008(2) -0.0040(19)
C30 0.037(3) 0.030(3) 0.020(3) 0.006(2) 0.002(2) -0.0031(19)
C31 0.042(3) 0.030(3) 0.029(3) 0.001(2) -0.007(2) -0.0012(19)
C32 0.024(2) 0.032(3) 0.044(4) 0.010(2) -0.008(2) -0.0089(19)
C33 0.026(2) 0.030(3) 0.051(4) 0.010(2) 0.002(2) -0.0015(19)
C34 0.035(3) 0.040(3) 0.118(7) 0.016(4) 0.020(4) -0.002(2)
C35 0.025(2) 0.024(2) 0.037(3) -0.001(2) 0.003(2) 0.0070(17)
C36 0.038(3) 0.031(3) 0.094(6) -0.008(3) -0.008(3) 0.011(2)
C37 0.030(2) 0.032(2) 0.034(3) 0.002(2) 0.004(2) 0.0063(19)
C38 0.023(2) 0.033(2) 0.021(3) 0.008(2) 0.0044(19) 0.0060(17)
C39 0.032(3) 0.030(2) 0.030(3) -0.001(2) 0.003(2) -0.0055(18)
C40 0.027(2) 0.031(2) 0.031(3) -0.008(2) -0.010(2) 0.0036(18)
C41 0.030(3) 0.032(2) 0.044(4) -0.006(3) -0.003(3) 0.0016(19)
C42 0.030(2) 0.030(2) 0.047(4) -0.003(2) -0.007(2) 0.0050(19)
C43 0.037(3) 0.022(2) 0.057(4) 0.002(2) -0.024(3) 0.002(2)
C44 0.036(3) 0.026(2) 0.065(4) 0.011(3) -0.006(3) 0.003(2)

loop_
_atom_type_symbol
_atom_type_description
_atom_type_scat_dispersion_real
_atom_type_scat_dispersion_imag
_atom_type_scat_source
C C 0.0033 0.0016 'International Tables Vol C Tables 4.2.6.8 and 6.1.1.4'
H H 0.0000 0.0000 'International Tables Vol C Tables 4.2.6.8 and 6.1.1.4'
N N 0.0061 0.0033 'International Tables Vol C Tables 4.2.6.8 and 6.1.1.4'
O O 0.0106 0.0060 'International Tables Vol C Tables 4.2.6.8 and 6.1.1.4'
F F 0.0171 0.0103 'International Tables Vol C Tables 4.2.6.8 and 6.1.1.4'
Fe Fe 0.3463 0.8444 'International Tables Vol C Tables 4.2.6.8 and 6.1.1.4'

loop_
_geom_angle_atom_site_label_1
_geom_angle_atom_site_label_2
_geom_angle_atom_site_label_3
_geom_angle
_geom_angle_site_symmetry_1
_geom_angle_site_symmetry_3
_geom_angle_publ_flag
O7 Fe1 O6 89.20(19) . . ?
O7 Fe1 O5 99.84(15) . . ?
O6 Fe1 O5 85.86(15) . . ?
O7 Fe1 O8 85.53(15) . . ?
O6 Fe1 O8 100.90(15) . . ?
O5 Fe1 O8 171.5(2) . . ?
O7 Fe1 O2 91.98(15) . . ?
O6 Fe1 O2 173.14(15) . . ?
O5 Fe1 O2 87.28(15) . . ?
O8 Fe1 O2 85.93(15) . . ?
O7 Fe1 O1 172.36(15) . . ?
O6 Fe1 O1 94.60(15) . . ?
O5 Fe1 O1 87.06(15) . . ?
O8 Fe1 O1 87.24(15) . . ?
O2 Fe1 O1 85.03(19) . . ?
O7 Fe1 Fe2 134.10(12) . . ?
O6 Fe1 Fe2 136.69(12) . . ?
O5 Fe1 Fe2 85.70(13) . . ?
O8 Fe1 Fe2 85.83(13) . . ?
O2 Fe1 Fe2 42.45(11) . . ?
O1 Fe1 Fe2 42.58(11) . . ?
N5 Fe2 N2 179.64(12) . . ?
N5 Fe2 N6 82.06(17) . . ?
N2 Fe2 N6 97.61(17) . . ?
N5 Fe2 N4 82.44(17) . . ?
N2 Fe2 N4 97.89(17) . . ?
N6 Fe2 N4 164.5(3) . . ?
N5 Fe2 N1 98.48(16) . . ?
N2 Fe2 N1 81.66(17) . . ?
N6 Fe2 N1 91.04(19) . . ?
N4 Fe2 N1 90.91(18) . . ?
N5 Fe2 N3 97.65(17) . . ?
N2 Fe2 N3 82.21(18) . . ?
N6 Fe2 N3 91.28(18) . . ?
N4 Fe2 N3 91.11(19) . . ?
N1 Fe2 N3 163.9(3) . . ?
N5 Fe2 Fe3 0.35(8) . . ?
N2 Fe2 Fe3 179.73(11) . . ?
N6 Fe2 Fe3 82.19(15) . . ?
N4 Fe2 Fe3 82.31(15) . . ?
N1 Fe2 Fe3 98.16(14) . . ?
N3 Fe2 Fe3 97.97(14) . . ?
N5 Fe2 Fe1 179.41(8) . . ?
N2 Fe2 Fe1 0.34(11) . . ?
N6 Fe2 Fe1 97.60(15) . . ?
N4 Fe2 Fe1 97.91(15) . . ?
N1 Fe2 Fe1 82.00(14) . . ?
N3 Fe2 Fe1 81.88(14) . . ?
Fe3 Fe2 Fe1 179.737(13) . . ?
O10 Fe3 O11 89.2(2) . . ?
O10 Fe3 O9 86.20(15) . . ?
O11 Fe3 O9 99.59(15) . . ?
O10 Fe3 O12 99.88(15) . . ?
O11 Fe3 O12 86.27(15) . . ?
O9 Fe3 O12 171.7(2) . . ?
O10 Fe3 O3 94.73(15) . . ?
O11 Fe3 O3 171.77(15) . . ?
O9 Fe3 O3 87.92(15) . . ?
O12 Fe3 O3 85.93(15) . . ?
O10 Fe3 O4 174.90(15) . . ?
O11 Fe3 O4 92.00(15) . . ?
O9 Fe3 O4 88.71(16) . . ?
O12 Fe3 O4 85.16(15) . . ?
O3 Fe3 O4 84.8(2) . . ?
O10 Fe3 Fe2 137.21(12) . . ?
O11 Fe3 Fe2 133.33(12) . . ?
O9 Fe3 Fe2 90.27(14) . . ?
O12 Fe3 Fe2 81.40(13) . . ?
O3 Fe3 Fe2 42.50(11) . . ?
O4 Fe3 Fe2 42.38(11) . . ?
C6 O1 Fe1 126.2(3) . . ?
C7 O2 Fe1 126.4(3) . . ?
C18 O3 Fe3 127.2(3) . . ?
C19 O4 Fe3 126.8(3) . . ?
C25 O5 Fe1 127.5(4) . . ?
C28 O6 Fe1 127.0(3) . . ?
C30 O7 Fe1 128.8(4) . . ?
C33 O8 Fe1 127.7(4) . . ?
C35 O9 Fe3 127.1(4) . . ?
C38 O10 Fe3 127.3(3) . . ?
C40 O11 Fe3 127.8(4) . . ?
C43 O12 Fe3 126.2(4) . . ?
C1 N1 C5 117.6(5) . . ?
C1 N1 Fe2 128.1(4) . . ?
C5 N1 Fe2 114.2(3) . . ?
C6 N2 C7 124.7(7) . . ?
C6 N2 Fe2 118.2(4) . . ?
C7 N2 Fe2 117.1(4) . . ?
C12 N3 C8 117.1(5) . . ?
C12 N3 Fe2 128.8(4) . . ?
C8 N3 Fe2 114.1(3) . . ?
C13 N4 C17 117.6(5) . . ?
C13 N4 Fe2 129.1(4) . . ?
C17 N4 Fe2 113.2(3) . . ?
C19 N5 C18 124.9(7) . . ?
C19 N5 Fe2 117.7(4) . . ?
C18 N5 Fe2 117.3(4) . . ?
C24 N6 C20 117.1(5) . . ?
C24 N6 Fe2 129.3(4) . . ?
C20 N6 Fe2 113.6(3) . . ?
N1 C1 C2 122.7(6) . . ?
C1 C2 C3 119.2(5) . . ?
C4 C3 C2 117.8(5) . . ?
C3 C4 C5 119.5(6) . . ?
N1 C5 C4 123.1(5) . . ?
N1 C5 C6 115.0(4) . . ?
C4 C5 C6 121.8(5) . . ?
O1 C6 N2 128.7(5) . . ?
O1 C6 C5 120.8(5) . . ?
N2 C6 C5 110.5(5) . . ?
O2 C7 N2 128.2(5) . . ?
O2 C7 C8 120.1(5) . . ?
N2 C7 C8 111.7(6) . . ?
N3 C8 C9 123.0(5) . . ?
N3 C8 C7 114.7(5) . . ?
C9 C8 C7 122.3(6) . . ?
C10 C9 C8 119.6(6) . . ?
C9 C10 C11 117.8(5) . . ?
C12 C11 C10 118.7(5) . . ?
N3 C12 C11 123.9(6) . . ?
N4 C13 C14 122.2(6) . . ?
C15 C14 C13 120.8(6) . . ?
C14 C15 C16 118.5(5) . . ?
C17 C16 C15 119.3(6) . . ?
N4 C17 C16 121.5(5) . . ?
N4 C17 C18 115.8(4) . . ?
C16 C17 C18 122.7(5) . . ?
O3 C18 N5 127.6(5) . . ?
O3 C18 C17 121.3(5) . . ?
N5 C18 C17 111.1(5) . . ?
O4 C19 N5 127.7(5) . . ?
O4 C19 C20 121.3(5) . . ?
N5 C19 C20 111.0(5) . . ?
C21 C20 N6 122.9(5) . . ?
C21 C20 C19 121.8(5) . . ?
N6 C20 C19 115.2(4) . . ?
C20 C21 C22 118.6(6) . . ?
C23 C22 C21 118.8(5) . . ?
C22 C23 C24 121.1(5) . . ?
N6 C24 C23 121.5(6) . . ?
O5 C25 C27 129.1(5) . . ?
O5 C25 C26 115.9(5) . . ?
C27 C25 C26 115.0(5) . . ?
F2 C26 F1 113.0(6) . . ?
F2 C26 F3 105.6(6) . . ?
F1 C26 F3 94.8(6) . . ?
F2 C26 C25 117.4(5) . . ?
F1 C26 C25 112.8(6) . . ?
F3 C26 C25 110.5(5) . . ?
C25 C27 C28 120.4(5) . . ?
O6 C28 C27 128.6(5) . . ?
O6 C28 C29 115.1(5) . . ?
C27 C28 C29 116.1(5) . . ?
F6 C29 F4 106.9(4) . . ?
F6 C29 F5 107.7(5) . . ?
F4 C29 F5 106.4(5) . . ?
F6 C29 C28 111.8(5) . . ?
F4 C29 C28 113.1(5) . . ?
F5 C29 C28 110.5(4) . . ?
O7 C30 C32 128.1(6) . . ?
O7 C30 C31 115.0(5) . . ?
C32 C30 C31 116.9(5) . . ?
F8 C31 F7 107.4(5) . . ?
F8 C31 F9 107.2(5) . . ?
F7 C31 F9 106.1(4) . . ?
F8 C31 C30 111.1(4) . . ?
F7 C31 C30 111.3(5) . . ?
F9 C31 C30 113.3(5) . . ?
C33 C32 C30 120.4(5) . . ?
O8 C33 C32 128.8(5) . . ?
O8 C33 C34 117.5(6) . . ?
C32 C33 C34 113.7(6) . . ?
F11 C34 F12 116.8(7) . . ?
F11 C34 F10 105.9(7) . . ?
F12 C34 F10 90.4(6) . . ?
F11 C34 C33 119.4(6) . . ?
F12 C34 C33 111.2(7) . . ?
F10 C34 C33 108.6(6) . . ?
O9 C35 C37 128.1(5) . . ?
O9 C35 C36 111.8(5) . . ?
C37 C35 C36 120.1(5) . . ?
F15 C36 F13 115.9(7) . . ?
F15 C36 F14 105.6(6) . . ?
F13 C36 F14 101.9(5) . . ?
F15 C36 C35 111.5(6) . . ?
F13 C36 C35 110.0(6) . . ?
F14 C36 C35 111.4(5) . . ?
C38 C37 C35 122.9(5) . . ?
O10 C38 C37 126.7(6) . . ?
O10 C38 C39 114.4(5) . . ?
C37 C38 C39 118.9(5) . . ?
F18 C39 F17 107.0(5) . . ?
F18 C39 F16 106.6(5) . . ?
F17 C39 F16 107.4(4) . . ?
F18 C39 C38 109.8(4) . . ?
F17 C39 C38 113.0(5) . . ?
F16 C39 C38 112.6(5) . . ?
O11 C40 C42 126.8(6) . . ?
O11 C40 C41 114.3(5) . . ?
C42 C40 C41 118.9(5) . . ?
F20 C41 F19 106.0(5) . . ?
F20 C41 F21 107.8(4) . . ?
F19 C41 F21 106.3(6) . . ?
F20 C41 C40 113.3(5) . . ?
F19 C41 C40 110.7(4) . . ?
F21 C41 C40 112.4(5) . . ?
C43 C42 C40 123.2(5) . . ?
O12 C43 C42 128.6(5) . . ?
O12 C43 C44 112.9(5) . . ?
C42 C43 C44 118.5(5) . . ?
F22 C44 F23 112.3(7) . . ?
F22 C44 F24 107.1(6) . . ?
F23 C44 F24 99.6(6) . . ?
F22 C44 C43 110.8(6) . . ?
F23 C44 C43 112.7(6) . . ?
F24 C44 C43 113.8(5) . . ?

loop_
_geom_bond_atom_site_label_1
_geom_bond_atom_site_label_2
_geom_bond_distance
_geom_bond_site_symmetry_2
_geom_bond_publ_flag
Fe1 O7 2.059(4) . ?
Fe1 O6 2.064(4) . ?
Fe1 O5 2.070(4) . ?
Fe1 O8 2.083(4) . ?
Fe1 O2 2.129(4) . ?
Fe1 O1 2.139(4) . ?
Fe1 Fe2 5.3515(18) . ?
Fe2 N5 1.925(7) . ?
Fe2 N2 1.933(6) . ?
Fe2 N6 1.961(4) . ?
Fe2 N4 1.965(4) . ?
Fe2 N1 1.979(4) . ?
Fe2 N3 1.983(4) . ?
Fe2 Fe3 5.3391(18) . ?
Fe3 O10 2.057(4) . ?
Fe3 O11 2.063(4) . ?
Fe3 O9 2.070(4) . ?
Fe3 O12 2.078(3) . ?
Fe3 O3 2.124(4) . ?
Fe3 O4 2.131(4) . ?
F1 C26 1.296(10) . ?
F2 C26 1.274(7) . ?
F3 C26 1.375(8) . ?
F4 C29 1.346(6) . ?
F5 C29 1.352(7) . ?
F6 C29 1.333(6) . ?
F7 C31 1.340(6) . ?
F8 C31 1.337(7) . ?
F9 C31 1.347(6) . ?
F10 C34 1.378(9) . ?
F11 C34 1.237(7) . ?
F12 C34 1.323(11) . ?
F13 C36 1.351(9) . ?
F14 C36 1.363(7) . ?
F15 C36 1.250(9) . ?
F16 C39 1.339(6) . ?
F17 C39 1.333(6) . ?
F18 C39 1.327(7) . ?
F19 C41 1.329(8) . ?
F20 C41 1.322(6) . ?
F21 C41 1.345(6) . ?
F22 C44 1.236(8) . ?
F23 C44 1.260(9) . ?
F24 C44 1.282(6) . ?
O1 C6 1.234(7) . ?
O2 C7 1.245(8) . ?
O3 C18 1.236(7) . ?
O4 C19 1.236(7) . ?
O5 C25 1.234(7) . ?
O6 C28 1.237(6) . ?
O7 C30 1.220(6) . ?
O8 C33 1.226(7) . ?
O9 C35 1.270(6) . ?
O10 C38 1.285(6) . ?
O11 C40 1.274(6) . ?
O12 C43 1.279(7) . ?
N1 C1 1.339(7) . ?
N1 C5 1.355(7) . ?
N2 C6 1.358(6) . ?
N2 C7 1.364(6) . ?
N3 C12 1.334(7) . ?
N3 C8 1.355(7) . ?
N4 C13 1.341(7) . ?
N4 C17 1.375(7) . ?
N5 C19 1.360(6) . ?
N5 C18 1.375(6) . ?
N6 C24 1.351(7) . ?
N6 C20 1.374(7) . ?
C1 C2 1.383(7) . ?
C2 C3 1.422(9) . ?
C3 C4 1.368(8) . ?
C4 C5 1.387(7) . ?
C5 C6 1.508(7) . ?
C7 C8 1.504(7) . ?
C8 C9 1.388(7) . ?
C9 C10 1.378(8) . ?
C10 C11 1.411(9) . ?
C11 C12 1.382(7) . ?
C13 C14 1.382(7) . ?
C14 C15 1.347(10) . ?
C15 C16 1.394(9) . ?
C16 C17 1.384(7) . ?
C17 C18 1.470(7) . ?
C19 C20 1.477(7) . ?
C20 C21 1.372(7) . ?
C21 C22 1.386(8) . ?
C22 C23 1.357(9) . ?
C23 C24 1.377(7) . ?
C25 C27 1.387(8) . ?
C25 C26 1.529(7) . ?
C27 C28 1.405(7) . ?
C28 C29 1.539(8) . ?
C30 C32 1.412(7) . ?
C30 C31 1.537(8) . ?
C32 C33 1.396(9) . ?
C33 C34 1.522(8) . ?
C35 C37 1.382(8) . ?
C35 C36 1.533(7) . ?
C37 C38 1.374(7) . ?
C38 C39 1.520(8) . ?
C40 C42 1.373(8) . ?
C40 C41 1.516(9) . ?
C42 C43 1.370(9) . ?
C43 C44 1.539(7) . ?
